data_4111061
loop_
_publ_author_name
'Olivier Jeannin'
'Rodolphe Cl\'erac'
'Marc Fourmigu\'e'

_publ_contact_author_address
;
Sciences Chimiques de Rennes
UMR 6226 CNRS-Universit\'e Rennes1
Campus de Beaulieu Bat 10C
35042 Rennes cedex
France
;
_publ_contact_author_email marc.fourmigue@univ-rennes1.fr
_publ_contact_author_fax '33(0)2 23 23 52 43'
_publ_contact_author_name 'FOURMIGUE Marc'
_publ_contact_author_phone '33(0)2 23 23 67 32'
_publ_section_title
;
 Order-Disorder Transition Coupled with Magnetic Bistability in the
 Ferricinium Salt of a Radical Nickel Dithiolene Complex
;
_journal_name_full 'Journal of the American Chemical Society'
_journal_page_first 14649
_journal_page_last 14656
_journal_paper_doi 10.1021/ja064842v
_journal_volume 128
_journal_year 2006
_chemical_formula_moiety 'C10 H10 Fe, C8 F6 N2 Ni S4'
_chemical_formula_sum 'C18 H10 F6 Fe N2 Ni S4'
_chemical_formula_weight 611.08
_chemical_name_common Cp2Fe,Ni(tfadt)2
_chemical_name_systematic
;
 ?
;
_space_group_IT_number 2
_symmetry_cell_setting triclinic
_symmetry_space_group_name_Hall '-P 1'
_symmetry_space_group_name_H-M 'P -1'
_atom_sites_solution_hydrogens geom
_atom_sites_solution_primary direct
_atom_sites_solution_secondary difmap
_audit_creation_method SHELXL-97
_cell_angle_alpha 77.67(2)
_cell_angle_beta 70.47(2)
_cell_angle_gamma 79.62(2)
_cell_formula_units_Z 4
_cell_length_a 12.237(3)
_cell_length_b 12.877(2)
_cell_length_c 14.957(3)
_cell_measurement_reflns_used 8000
_cell_measurement_temperature 120(2)
_cell_measurement_theta_max 25.6
_cell_measurement_theta_min 1.6
_cell_volume 2154.8(8)
_computing_cell_refinement 'CELL, Stoe-IPDS'
_computing_data_collection 'EXPOSE, Stoe-IPDS'
_computing_data_reduction 'INTEGRATE, Stoe-IPDS'
_computing_structure_refinement 'SHELXL-97 (Sheldrick, 1997)'
_computing_structure_solution 'SHELXS-97 (Sheldrick, 1997)'
_diffrn_ambient_temperature 120(2)
_diffrn_detector_area_resol_mean 6.66
_diffrn_measured_fraction_theta_full 0.909
_diffrn_measured_fraction_theta_max 0.909
_diffrn_measurement_device_type 'STOE IPDS'
_diffrn_measurement_method 'Oscillation, phi incr. 1.4 deg'
_diffrn_radiation_monochromator graphite
_diffrn_radiation_source 'fine-focus sealed tube'
_diffrn_radiation_type MoK\a
_diffrn_radiation_wavelength 0.71073
_diffrn_reflns_av_R_equivalents 0.1714
_diffrn_reflns_av_sigmaI/netI 0.2001
_diffrn_reflns_limit_h_max 14
_diffrn_reflns_limit_h_min -14
_diffrn_reflns_limit_k_max 15
_diffrn_reflns_limit_k_min -15
_diffrn_reflns_limit_l_max 18
_diffrn_reflns_limit_l_min -18
_diffrn_reflns_number 24568
_diffrn_reflns_theta_full 25.97
_diffrn_reflns_theta_max 25.97
_diffrn_reflns_theta_min 1.46
_exptl_absorpt_coefficient_mu 1.995
_exptl_absorpt_correction_T_max 0.7962
_exptl_absorpt_correction_T_min 0.5768
_exptl_absorpt_correction_type multi-scan
_exptl_absorpt_process_details
;
[c.f. r.h. blessing, acta cryst. (1995), a51, 33-38]
;
_exptl_crystal_colour black
_exptl_crystal_density_diffrn 1.884
_exptl_crystal_description plate
_exptl_crystal_F_000 1216
_exptl_crystal_size_max 0.7
_exptl_crystal_size_mid 0.1
_exptl_crystal_size_min 0.05
_refine_diff_density_max 1.081
_refine_diff_density_min -1.359
_refine_diff_density_rms 0.176
_refine_ls_extinction_method none
_refine_ls_goodness_of_fit_ref 0.870
_refine_ls_hydrogen_treatment constr
_refine_ls_matrix_type full
_refine_ls_number_parameters 577
_refine_ls_number_reflns 7685
_refine_ls_number_restraints 0
_refine_ls_restrained_S_all 0.870
_refine_ls_R_factor_all 0.1929
_refine_ls_R_factor_gt 0.0737
_refine_ls_shift/su_max 0.000
_refine_ls_shift/su_mean 0.000
_refine_ls_structure_factor_coef Fsqd
_refine_ls_weighting_details 'calc w=1/[\s^2^(Fo^2^)+(0.1170P)^2^+0.0000P] where P=(Fo^2^+2Fc^2^)/3'
_refine_ls_weighting_scheme calc
_refine_ls_wR_factor_gt 0.1816
_refine_ls_wR_factor_ref 0.2365
_reflns_number_gt 2984
_reflns_number_total 7685
_reflns_threshold_expression >2sigma(I)
_cod_data_source_file ja064842vsi20060707_123830.cif
_cod_data_source_block oj96bt2
_cod_original_cell_volume 2154.9(7)
_cod_database_code 4111061

loop_
_symmetry_equiv_pos_as_xyz
'x, y, z'
'-x, -y, -z'

loop_
_atom_site_label
_atom_site_type_symbol
_atom_site_fract_x
_atom_site_fract_y
_atom_site_fract_z
_atom_site_U_iso_or_equiv
_atom_site_adp_type
_atom_site_occupancy
_atom_site_symmetry_multiplicity
_atom_site_calc_flag
_atom_site_refinement_flags
Ni1 Ni 0.30306(13) 0.52282(12) 0.60304(11) 0.0367(4) Uani 1 1 d .
Ni1A Ni 0.23773(13) 0.48628(12) 0.88084(11) 0.0362(4) Uani 1 1 d .
Fe1C Fe 0.34775(15) 0.22964(14) 1.23045(12) 0.0371(5) Uani 1 1 d .
Fe1B Fe -0.08866(16) 0.25259(15) 0.74956(14) 0.0445(5) Uani 1 1 d .
S1 S 0.3382(3) 0.6713(2) 0.6258(2) 0.0393(8) Uani 1 1 d .
S2 S 0.1424(3) 0.5958(3) 0.5752(2) 0.0459(9) Uani 1 1 d .
S3 S 0.2735(3) 0.3766(3) 0.5718(2) 0.0436(8) Uani 1 1 d .
S4 S 0.4601(3) 0.4481(3) 0.6362(2) 0.0393(8) Uani 1 1 d .
S1A S 0.2894(3) 0.6303(2) 0.8973(2) 0.0399(8) Uani 1 1 d .
S2A S 0.0739(3) 0.5687(2) 0.8652(2) 0.0396(8) Uani 1 1 d .
S3A S 0.1807(3) 0.3397(2) 0.8761(2) 0.0406(8) Uani 1 1 d .
S4A S 0.4041(3) 0.4067(2) 0.8912(2) 0.0390(8) Uani 1 1 d .
C1 C 0.2223(12) 0.7601(10) 0.6068(8) 0.042(3) Uani 1 1 d .
C2 C 0.2194(12) 0.8779(10) 0.6140(9) 0.042(3) Uani 1 1 d .
C3 C 0.1356(10) 0.7276(9) 0.5854(8) 0.038(3) Uani 1 1 d .
C4 C 0.0337(11) 0.7955(11) 0.5736(9) 0.043(3) Uani 1 1 d .
C5 C 0.3902(10) 0.2887(8) 0.5862(8) 0.032(3) Uani 1 1 d .
C6 C 0.4712(10) 0.3185(10) 0.6176(7) 0.035(3) Uani 1 1 d .
C7 C 0.3985(11) 0.1804(10) 0.5607(9) 0.042(3) Uani 1 1 d .
C8 C 0.5729(11) 0.2497(10) 0.6331(9) 0.041(3) Uani 1 1 d .
C1A C 0.1731(10) 0.7241(9) 0.8947(8) 0.032(3) Uani 1 1 d .
C2A C 0.0746(10) 0.6977(10) 0.8806(8) 0.036(3) Uani 1 1 d .
C3A C 0.1834(11) 0.8338(9) 0.9067(9) 0.037(3) Uani 1 1 d .
C4A C -0.0263(11) 0.7705(10) 0.8740(8) 0.039(3) Uani 1 1 d .
C5A C 0.2927(11) 0.2454(9) 0.8904(9) 0.039(3) Uani 1 1 d .
C6A C 0.3938(10) 0.2717(9) 0.8958(8) 0.037(3) Uani 1 1 d .
C7A C 0.2824(12) 0.1309(10) 0.8891(10) 0.047(3) Uani 1 1 d .
C8A C 0.4930(11) 0.2001(10) 0.9065(9) 0.039(3) Uani 1 1 d .
C1B C -0.0940(13) 0.4045(10) 0.6693(11) 0.056(4) Uani 1 1 d .
H1B H -0.0579 0.4195 0.6033 0.067 Uiso 1 1 calc R
C2B C -0.0445(11) 0.4047(8) 0.7430(8) 0.036(3) Uani 1 1 d .
H2B H 0.0298 0.4215 0.7335 0.043 Uiso 1 1 calc R
C3B C -0.1283(11) 0.3748(10) 0.8341(9) 0.049(4) Uani 1 1 d .
H3B H -0.1191 0.3686 0.8943 0.059 Uiso 1 1 calc R
C4B C -0.2262(14) 0.3569(12) 0.8149(15) 0.075(5) Uani 1 1 d .
H4B H -0.2936 0.3345 0.8615 0.090 Uiso 1 1 calc R
C5B C -0.2096(16) 0.3770(10) 0.7166(17) 0.081(6) Uani 1 1 d .
H5B H -0.2641 0.3731 0.6868 0.097 Uiso 1 1 calc R
C6B C 0.0252(12) 0.1450(11) 0.6607(9) 0.051(4) Uani 1 1 d .
H6B H 0.0726 0.1614 0.5976 0.061 Uiso 1 1 calc R
C7B C 0.0564(12) 0.1393(11) 0.7469(10) 0.051(4) Uani 1 1 d .
H7B H 0.1268 0.1543 0.7493 0.061 Uiso 1 1 calc R
C8B C -0.0370(12) 0.1075(11) 0.8252(11) 0.054(4) Uani 1 1 d .
H8B H -0.0386 0.0957 0.8891 0.064 Uiso 1 1 calc R
C9B C -0.1318(11) 0.0956(10) 0.7921(11) 0.051(4) Uani 1 1 d .
H9B H -0.2042 0.0753 0.8308 0.061 Uiso 1 1 calc R
C10B C -0.0950(12) 0.1200(10) 0.6916(11) 0.053(4) Uani 1 1 d .
H10B H -0.1392 0.1202 0.6516 0.063 Uiso 1 1 calc R
C1C C 0.3882(13) 0.3738(10) 1.2512(10) 0.049(4) Uani 1 1 d .
H1C H 0.4508 0.3809 1.2707 0.059 Uiso 1 1 calc R
C2C C 0.3845(11) 0.3826(10) 1.1559(10) 0.047(3) Uani 1 1 d .
H2C H 0.4472 0.3961 1.1007 0.056 Uiso 1 1 calc R
C3C C 0.2737(11) 0.3683(9) 1.1564(9) 0.042(3) Uani 1 1 d .
H3C H 0.2508 0.3725 1.1023 0.051 Uiso 1 1 calc R
C4C C 0.2029(11) 0.3464(10) 1.2523(9) 0.043(3) Uani 1 1 d .
H4C H 0.1258 0.3317 1.2734 0.051 Uiso 1 1 calc R
C5C C 0.2717(13) 0.3511(10) 1.3111(10) 0.054(4) Uani 1 1 d .
H5C H 0.2459 0.3412 1.3779 0.065 Uiso 1 1 calc R
C6C C 0.4748(11) 0.1112(10) 1.1692(9) 0.044(3) Uani 1 1 d .
H6C H 0.5414 0.1242 1.1174 0.053 Uiso 1 1 calc R
C7C C 0.3653(11) 0.0978(10) 1.1633(9) 0.043(3) Uani 1 1 d .
H7C H 0.3467 0.1002 1.1074 0.052 Uiso 1 1 calc R
C8C C 0.2901(12) 0.0802(9) 1.2578(10) 0.048(4) Uani 1 1 d .
H8C H 0.2128 0.0672 1.2754 0.057 Uiso 1 1 calc R
C9C C 0.3501(11) 0.0852(9) 1.3216(9) 0.044(3) Uani 1 1 d .
H9C H 0.3189 0.0790 1.3881 0.052 Uiso 1 1 calc R
C10C C 0.4656(11) 0.1014(10) 1.2670(9) 0.042(3) Uani 1 1 d .
H10C H 0.5255 0.1050 1.2911 0.050 Uiso 1 1 calc R
F1 F 0.3193(7) 0.8961(6) 0.6227(6) 0.058(2) Uani 1 1 d .
F2 F 0.1311(7) 0.9056(6) 0.6905(5) 0.0540(19) Uani 1 1 d .
F3 F 0.2050(7) 0.9430(6) 0.5354(5) 0.059(2) Uani 1 1 d .
F4 F 0.2988(7) 0.1360(6) 0.6006(6) 0.069(2) Uani 1 1 d .
F5 F 0.4830(7) 0.1082(6) 0.5836(6) 0.061(2) Uani 1 1 d .
F6 F 0.4211(7) 0.1875(6) 0.4648(5) 0.060(2) Uani 1 1 d .
F1A F 0.2287(6) 0.8304(6) 0.9778(5) 0.0516(19) Uani 1 1 d .
F2A F 0.2542(7) 0.8862(6) 0.8272(5) 0.056(2) Uani 1 1 d .
F3A F 0.0822(6) 0.8972(5) 0.9265(6) 0.054(2) Uani 1 1 d .
F4A F 0.3307(6) 0.0597(5) 0.9486(5) 0.0513(19) Uani 1 1 d .
F5A F 0.3332(7) 0.1038(6) 0.8015(5) 0.060(2) Uani 1 1 d .
F6A F 0.1699(6) 0.1123(6) 0.9148(5) 0.0526(19) Uani 1 1 d .
N1 N -0.0504(10) 0.8476(9) 0.5647(8) 0.052(3) Uani 1 1 d .
N2 N 0.6533(11) 0.2023(10) 0.6493(9) 0.058(3) Uani 1 1 d .
N1A N -0.1111(10) 0.8232(9) 0.8675(8) 0.052(3) Uani 1 1 d .
N2A N 0.5769(10) 0.1445(9) 0.9154(8) 0.050(3) Uani 1 1 d .

loop_
_atom_site_aniso_label
_atom_site_aniso_U_11
_atom_site_aniso_U_22
_atom_site_aniso_U_33
_atom_site_aniso_U_23
_atom_site_aniso_U_13
_atom_site_aniso_U_12
Ni1 0.0368(9) 0.0426(9) 0.0346(9) -0.0093(7) -0.0120(7) -0.0090(7)
Ni1A 0.0338(9) 0.0422(9) 0.0357(9) -0.0095(7) -0.0118(7) -0.0065(7)
Fe1C 0.0346(10) 0.0442(10) 0.0373(10) -0.0128(8) -0.0125(8) -0.0066(8)
Fe1B 0.0388(11) 0.0453(11) 0.0548(12) -0.0118(9) -0.0168(9) -0.0091(9)
S1 0.0411(18) 0.0424(18) 0.0393(17) -0.0117(15) -0.0138(15) -0.0084(15)
S2 0.0412(19) 0.0449(18) 0.056(2) -0.0059(17) -0.0207(17) -0.0087(15)
S3 0.0418(19) 0.0434(18) 0.056(2) -0.0152(16) -0.0236(17) -0.0056(15)
S4 0.0396(18) 0.0457(18) 0.0389(17) -0.0116(15) -0.0162(15) -0.0074(15)
S1A 0.0354(17) 0.0426(18) 0.0475(19) -0.0158(15) -0.0155(15) -0.0042(14)
S2A 0.0363(17) 0.0413(18) 0.0449(18) -0.0099(15) -0.0141(15) -0.0073(14)
S3A 0.0392(18) 0.0411(17) 0.0465(19) -0.0101(15) -0.0176(15) -0.0053(14)
S4A 0.0337(17) 0.0427(17) 0.0451(18) -0.0106(15) -0.0147(15) -0.0067(14)
C1 0.053(8) 0.038(7) 0.030(7) -0.016(6) -0.003(6) 0.004(6)
C2 0.055(8) 0.041(7) 0.033(7) 0.008(6) -0.023(7) -0.011(6)
C3 0.032(7) 0.041(7) 0.036(7) 0.002(6) -0.009(6) -0.007(6)
C4 0.031(7) 0.063(9) 0.039(7) -0.009(7) -0.014(6) -0.009(7)
C5 0.046(7) 0.024(6) 0.028(6) -0.015(5) -0.011(6) 0.006(5)
C6 0.037(7) 0.049(7) 0.016(6) -0.004(6) -0.002(5) -0.007(6)
C7 0.047(8) 0.041(7) 0.036(7) -0.014(6) -0.008(6) -0.001(6)
C8 0.039(8) 0.049(8) 0.036(7) -0.011(6) -0.011(6) -0.007(6)
C1A 0.032(6) 0.043(7) 0.030(6) -0.022(6) -0.011(5) -0.006(5)
C2A 0.029(6) 0.048(7) 0.034(7) -0.020(6) -0.005(5) -0.001(6)
C3A 0.037(7) 0.040(7) 0.047(8) -0.012(6) -0.024(6) -0.005(6)
C4A 0.037(7) 0.049(8) 0.034(7) -0.017(6) 0.001(6) -0.022(7)
C5A 0.041(7) 0.040(7) 0.046(7) -0.016(6) -0.024(6) -0.001(6)
C6A 0.036(7) 0.044(7) 0.031(7) -0.006(6) -0.008(6) -0.008(6)
C7A 0.056(9) 0.050(8) 0.044(8) -0.013(7) -0.024(7) -0.007(7)
C8A 0.040(7) 0.039(7) 0.035(7) -0.014(6) -0.007(6) 0.001(6)
C1B 0.066(10) 0.058(9) 0.067(9) -0.009(8) -0.047(8) -0.017(8)
C2B 0.040(7) 0.027(6) 0.043(7) -0.014(6) -0.010(6) -0.005(5)
C3B 0.044(8) 0.048(8) 0.042(8) -0.009(7) 0.010(6) -0.011(7)
C4B 0.049(10) 0.049(9) 0.115(15) -0.012(10) -0.006(10) -0.013(8)
C5B 0.087(13) 0.023(7) 0.17(2) -0.018(10) -0.088(14) 0.005(7)
C6B 0.050(8) 0.062(9) 0.041(8) -0.004(7) -0.017(7) -0.010(7)
C7B 0.044(8) 0.066(9) 0.056(9) -0.020(8) -0.029(7) 0.002(7)
C8B 0.055(9) 0.057(9) 0.059(9) -0.034(8) -0.022(8) 0.006(7)
C9B 0.034(7) 0.035(7) 0.071(10) -0.011(7) 0.003(7) -0.006(6)
C10B 0.050(9) 0.049(8) 0.069(10) -0.028(8) -0.021(8) -0.008(7)
C1C 0.066(9) 0.038(7) 0.060(9) -0.016(7) -0.041(8) 0.004(7)
C2C 0.044(8) 0.040(7) 0.056(9) -0.007(7) -0.013(7) -0.010(6)
C3C 0.056(8) 0.039(7) 0.034(7) -0.009(6) -0.017(6) -0.005(6)
C4C 0.036(7) 0.055(8) 0.037(7) -0.020(7) -0.007(6) 0.000(6)
C5C 0.066(10) 0.051(8) 0.047(8) -0.010(7) -0.013(8) -0.015(7)
C6C 0.039(7) 0.053(8) 0.043(8) -0.022(7) -0.008(6) -0.007(6)
C7C 0.052(8) 0.055(8) 0.032(7) -0.015(6) -0.016(6) -0.018(7)
C8C 0.052(8) 0.036(7) 0.076(10) -0.010(7) -0.045(8) -0.011(6)
C9C 0.055(8) 0.042(7) 0.036(7) -0.005(6) -0.013(6) -0.014(6)
C10C 0.040(7) 0.053(8) 0.038(7) -0.023(7) -0.009(6) -0.005(6)
F1 0.054(5) 0.061(5) 0.075(5) -0.022(4) -0.029(4) -0.016(4)
F2 0.057(5) 0.056(5) 0.046(4) -0.018(4) -0.007(4) -0.003(4)
F3 0.090(6) 0.043(4) 0.051(5) -0.003(4) -0.030(4) -0.011(4)
F4 0.051(5) 0.069(5) 0.092(6) -0.032(5) -0.003(5) -0.032(4)
F5 0.071(5) 0.048(4) 0.085(6) -0.020(4) -0.048(5) 0.000(4)
F6 0.082(6) 0.068(5) 0.043(4) -0.017(4) -0.026(4) -0.020(5)
F1A 0.056(5) 0.060(5) 0.057(5) -0.022(4) -0.033(4) -0.010(4)
F2A 0.070(5) 0.052(4) 0.054(5) -0.012(4) -0.017(4) -0.025(4)
F3A 0.052(5) 0.045(4) 0.079(6) -0.030(4) -0.031(4) 0.004(4)
F4A 0.057(5) 0.041(4) 0.071(5) -0.014(4) -0.037(4) -0.003(4)
F5A 0.081(6) 0.055(5) 0.049(5) -0.021(4) -0.016(4) -0.013(4)
F6A 0.045(4) 0.050(4) 0.070(5) -0.014(4) -0.021(4) -0.014(4)
N1 0.045(7) 0.057(7) 0.050(7) -0.006(6) -0.016(6) 0.005(6)
N2 0.053(8) 0.066(8) 0.063(8) -0.024(7) -0.025(7) 0.006(6)
N1A 0.042(7) 0.056(7) 0.061(8) -0.015(6) -0.020(6) -0.001(6)
N2A 0.044(7) 0.048(7) 0.062(8) -0.010(6) -0.027(6) 0.005(5)

loop_
_atom_type_symbol
_atom_type_description
_atom_type_scat_dispersion_real
_atom_type_scat_dispersion_imag
_atom_type_scat_source
C C 0.0033 0.0016 'International Tables Vol C Tables 4.2.6.8 and 6.1.1.4'
H H 0.0000 0.0000 'International Tables Vol C Tables 4.2.6.8 and 6.1.1.4'
N N 0.0061 0.0033 'International Tables Vol C Tables 4.2.6.8 and 6.1.1.4'
F F 0.0171 0.0103 'International Tables Vol C Tables 4.2.6.8 and 6.1.1.4'
S S 0.1246 0.1234 'International Tables Vol C Tables 4.2.6.8 and 6.1.1.4'
Fe Fe 0.3463 0.8444 'International Tables Vol C Tables 4.2.6.8 and 6.1.1.4'
Ni Ni 0.3393 1.1124 'International Tables Vol C Tables 4.2.6.8 and 6.1.1.4'

loop_
_geom_angle_atom_site_label_1
_geom_angle_atom_site_label_2
_geom_angle_atom_site_label_3
_geom_angle
S1 Ni1 S3 176.73(15)
S1 Ni1 S4 87.95(13)
S3 Ni1 S4 92.09(14)
S1 Ni1 S2 92.23(14)
S3 Ni1 S2 87.84(13)
S4 Ni1 S2 177.95(15)
S4A Ni1A S3A 92.39(13)
S4A Ni1A S1A 87.55(13)
S3A Ni1A S1A 175.61(15)
S4A Ni1A S2A 177.94(14)
S3A Ni1A S2A 88.26(13)
S1A Ni1A S2A 91.95(13)
C9C Fe1C C5C 109.3(5)
C9C Fe1C C8C 39.6(4)
C5C Fe1C C8C 125.6(6)
C9C Fe1C C4C 122.2(5)
C5C Fe1C C4C 39.9(5)
C8C Fe1C C4C 108.9(5)
C9C Fe1C C2C 162.2(5)
C5C Fe1C C2C 65.8(5)
C8C Fe1C C2C 157.4(5)
C4C Fe1C C2C 65.9(5)
C9C Fe1C C6C 66.4(5)
C5C Fe1C C6C 158.4(5)
C8C Fe1C C6C 65.7(5)
C4C Fe1C C6C 160.8(5)
C2C Fe1C C6C 111.4(5)
C9C Fe1C C7C 66.7(5)
C5C Fe1C C7C 160.5(5)
C8C Fe1C C7C 39.2(5)
C4C Fe1C C7C 124.5(5)
C2C Fe1C C7C 123.8(5)
C6C Fe1C C7C 39.5(5)
C9C Fe1C C10C 39.5(5)
C5C Fe1C C10C 123.8(5)
C8C Fe1C C10C 65.7(5)
C4C Fe1C C10C 157.5(5)
C2C Fe1C C10C 127.5(5)
C6C Fe1C C10C 39.3(5)
C7C Fe1C C10C 66.2(5)
C9C Fe1C C1C 125.5(5)
C5C Fe1C C1C 40.5(5)
C8C Fe1C C1C 161.6(5)
C4C Fe1C C1C 68.0(5)
C2C Fe1C C1C 39.5(5)
C6C Fe1C C1C 123.1(5)
C7C Fe1C C1C 157.5(5)
C10C Fe1C C1C 109.8(5)
C9C Fe1C C3C 156.8(5)
C5C Fe1C C3C 65.6(5)
C8C Fe1C C3C 123.3(5)
C4C Fe1C C3C 39.0(5)
C2C Fe1C C3C 38.8(4)
C6C Fe1C C3C 126.9(5)
C7C Fe1C C3C 110.1(5)
C10C Fe1C C3C 162.5(5)
C1C Fe1C C3C 66.5(5)
C4B Fe1B C1B 66.9(7)
C4B Fe1B C5B 39.3(7)
C1B Fe1B C5B 40.3(6)
C4B Fe1B C8B 121.6(7)
C1B Fe1B C8B 164.2(5)
C5B Fe1B C8B 154.4(7)
C4B Fe1B C7B 153.4(7)
C1B Fe1B C7B 127.8(6)
C5B Fe1B C7B 165.6(8)
C8B Fe1B C7B 38.9(5)
C4B Fe1B C9B 110.2(6)
C1B Fe1B C9B 153.3(5)
C5B Fe1B C9B 120.2(6)
C8B Fe1B C9B 40.6(5)
C7B Fe1B C9B 67.2(5)
C4B Fe1B C10B 127.9(6)
C1B Fe1B C10B 120.1(5)
C5B Fe1B C10B 109.3(6)
C8B Fe1B C10B 66.9(5)
C7B Fe1B C10B 68.0(5)
C9B Fe1B C10B 39.0(5)
C4B Fe1B C2B 65.8(5)
C1B Fe1B C2B 40.0(4)
C5B Fe1B C2B 66.4(5)
C8B Fe1B C2B 128.1(5)
C7B Fe1B C2B 109.6(5)
C9B Fe1B C2B 165.4(5)
C10B Fe1B C2B 154.6(5)
C4B Fe1B C3B 38.9(6)
C1B Fe1B C3B 67.2(5)
C5B Fe1B C3B 66.1(6)
C8B Fe1B C3B 110.2(5)
C7B Fe1B C3B 120.4(5)
C9B Fe1B C3B 128.4(5)
C10B Fe1B C3B 163.9(5)
C2B Fe1B C3B 39.6(4)
C4B Fe1B C6B 165.3(7)
C1B Fe1B C6B 109.1(6)
C5B Fe1B C6B 128.6(7)
C8B Fe1B C6B 66.1(5)
C7B Fe1B C6B 40.3(5)
C9B Fe1B C6B 66.6(5)
C10B Fe1B C6B 40.5(5)
C2B Fe1B C6B 121.0(5)
C3B Fe1B C6B 154.4(5)
C1 S1 Ni1 103.2(4)
C3 S2 Ni1 103.6(4)
C5 S3 Ni1 103.9(4)
C6 S4 Ni1 103.3(4)
C1A S1A Ni1A 104.5(4)
C2A S2A Ni1A 104.1(4)
C5A S3A Ni1A 103.6(4)
C6A S4A Ni1A 103.6(4)
C3 C1 C2 120.7(11)
C3 C1 S1 121.1(9)
C2 C1 S1 118.2(9)
F3 C2 F1 106.9(9)
F3 C2 F2 108.1(11)
F1 C2 F2 108.4(10)
F3 C2 C1 111.3(10)
F1 C2 C1 111.4(11)
F2 C2 C1 110.7(9)
C1 C3 C4 124.2(12)
C1 C3 S2 119.8(9)
C4 C3 S2 115.9(9)
N1 C4 C3 177.8(13)
C6 C5 C7 123.6(11)
C6 C5 S3 120.5(9)
C7 C5 S3 115.9(8)
C5 C6 C8 124.9(11)
C5 C6 S4 120.1(9)
C8 C6 S4 114.9(9)
F4 C7 F5 106.9(10)
F4 C7 F6 105.0(10)
F5 C7 F6 105.7(11)
F4 C7 C5 113.1(11)
F5 C7 C5 114.8(10)
F6 C7 C5 110.6(10)
N2 C8 C6 174.1(14)
C2A C1A C3A 123.1(11)
C2A C1A S1A 120.4(9)
C3A C1A S1A 116.5(8)
C1A C2A C4A 125.3(11)
C1A C2A S2A 118.9(9)
C4A C2A S2A 115.8(8)
F3A C3A F2A 105.7(9)
F3A C3A F1A 106.8(10)
F2A C3A F1A 106.2(9)
F3A C3A C1A 114.0(9)
F2A C3A C1A 112.1(11)
F1A C3A C1A 111.5(9)
N1A C4A C2A 175.0(13)
C6A C5A C7A 120.0(11)
C6A C5A S3A 122.0(9)
C7A C5A S3A 117.9(8)
C5A C6A C8A 126.8(11)
C5A C6A S4A 118.3(9)
C8A C6A S4A 115.0(8)
F4A C7A F5A 106.2(11)
F4A C7A F6A 106.2(10)
F5A C7A F6A 105.9(10)
F4A C7A C5A 113.6(10)
F5A C7A C5A 112.4(10)
F6A C7A C5A 112.0(11)
N2A C8A C6A 177.2(13)
C2B C1B C5B 106.6(14)
C2B C1B Fe1B 71.2(7)
C5B C1B Fe1B 70.0(8)
C1B C2B C3B 108.5(11)
C1B C2B Fe1B 68.8(7)
C3B C2B Fe1B 70.8(7)
C4B C3B C2B 106.5(13)
C4B C3B Fe1B 68.4(9)
C2B C3B Fe1B 69.6(7)
C5B C4B C3B 110.7(14)
C5B C4B Fe1B 70.9(11)
C3B C4B Fe1B 72.8(9)
C4B C5B C1B 107.8(13)
C4B C5B Fe1B 69.8(9)
C1B C5B Fe1B 69.7(8)
C7B C6B C10B 106.9(12)
C7B C6B Fe1B 68.5(8)
C10B C6B Fe1B 69.0(8)
C8B C7B C6B 108.0(12)
C8B C7B Fe1B 70.5(9)
C6B C7B Fe1B 71.2(8)
C7B C8B C9B 109.5(12)
C7B C8B Fe1B 70.6(8)
C9B C8B Fe1B 70.3(7)
C10B C9B C8B 107.8(11)
C10B C9B Fe1B 70.6(7)
C8B C9B Fe1B 69.1(7)
C9B C10B C6B 107.8(12)
C9B C10B Fe1B 70.3(8)
C6B C10B Fe1B 70.4(7)
C2C C1C C5C 103.9(11)
C2C C1C Fe1C 69.4(7)
C5C C1C Fe1C 68.2(7)
C3C C2C C1C 110.8(12)
C3C C2C Fe1C 71.6(7)
C1C C2C Fe1C 71.1(7)
C2C C3C C4C 108.6(11)
C2C C3C Fe1C 69.6(7)
C4C C3C Fe1C 69.5(7)
C3C C4C C5C 106.8(11)
C3C C4C Fe1C 71.5(8)
C5C C4C Fe1C 69.4(8)
C4C C5C C1C 109.9(12)
C4C C5C Fe1C 70.7(8)
C1C C5C Fe1C 71.2(8)
C10C C6C C7C 108.3(11)
C10C C6C Fe1C 70.5(8)
C7C C6C Fe1C 70.4(7)
C8C C7C C6C 106.9(10)
C8C C7C Fe1C 69.9(7)
C6C C7C Fe1C 70.1(7)
C9C C8C C7C 109.1(11)
C9C C8C Fe1C 69.4(6)
C7C C8C Fe1C 70.9(7)
C8C C9C C10C 107.7(12)
C8C C9C Fe1C 71.1(7)
C10C C9C Fe1C 71.6(7)
C9C C10C C6C 107.9(11)
C9C C10C Fe1C 68.9(7)
C6C C10C Fe1C 70.2(8)

loop_
_geom_bond_atom_site_label_1
_geom_bond_atom_site_label_2
_geom_bond_distance
Ni1 S1 2.151(3)
Ni1 S3 2.152(3)
Ni1 S4 2.152(4)
Ni1 S2 2.153(4)
Ni1A S4A 2.148(4)
Ni1A S3A 2.149(3)
Ni1A S1A 2.150(3)
Ni1A S2A 2.154(4)
Fe1C C9C 2.059(11)
Fe1C C5C 2.073(15)
Fe1C C8C 2.081(11)
Fe1C C4C 2.091(13)
Fe1C C2C 2.091(12)
Fe1C C6C 2.091(14)
Fe1C C7C 2.095(12)
Fe1C C10C 2.095(13)
Fe1C C1C 2.114(12)
Fe1C C3C 2.116(12)
Fe1B C4B 2.058(17)
Fe1B C1B 2.068(13)
Fe1B C5B 2.072(14)
Fe1B C8B 2.078(14)
Fe1B C7B 2.080(14)
Fe1B C9B 2.094(12)
Fe1B C10B 2.097(13)
Fe1B C2B 2.098(11)
Fe1B C3B 2.115(14)
Fe1B C6B 2.117(15)
S1 C1 1.716(13)
S2 C3 1.721(13)
S3 C5 1.699(12)
S4 C6 1.724(13)
S1A C1A 1.697(12)
S2A C2A 1.727(12)
S3A C5A 1.698(12)
S4A C6A 1.751(12)
C1 C3 1.360(16)
C1 C2 1.536(17)
C2 F3 1.335(12)
C2 F1 1.337(13)
C2 F2 1.347(15)
C3 C4 1.427(17)
C4 N1 1.154(15)
C5 C6 1.369(15)
C5 C7 1.501(16)
C6 C8 1.447(17)
C7 F4 1.338(13)
C7 F5 1.344(14)
C7 F6 1.353(14)
C8 N2 1.131(16)
C1A C2A 1.401(14)
C1A C3A 1.494(15)
C2A C4A 1.428(18)
C3A F3A 1.335(14)
C3A F2A 1.342(13)
C3A F1A 1.342(12)
C4A N1A 1.154(16)
C5A C6A 1.371(15)
C5A C7A 1.507(17)
C6A C8A 1.420(17)
C7A F4A 1.338(14)
C7A F5A 1.342(15)
C7A F6A 1.351(14)
C8A N2A 1.171(15)
C1B C2B 1.425(16)
C1B C5B 1.43(2)
C2B C3B 1.428(16)
C3B C4B 1.39(2)
C4B C5B 1.39(2)
C6B C7B 1.446(17)
C6B C10B 1.460(18)
C7B C8B 1.383(19)
C8B C9B 1.447(18)
C9B C10B 1.400(19)
C1C C2C 1.421(18)
C1C C5C 1.451(19)
C2C C3C 1.397(16)
C3C C4C 1.405(16)
C4C C5C 1.422(18)
C6C C10C 1.409(17)
C6C C7C 1.415(16)
C7C C8C 1.401(18)
C8C C9C 1.401(16)
C9C C10C 1.404(17)
